data_7011599
loop_
_publ_author_name
'Bendahl, Lars'
'Hammersh\/oi, Anders'
'Jensen, Dan Kj&#x00E6;rgaard'
'Larsen, Sine'
'Riisager, Anders'
'Sargeson, Alan M.'
'S\/orensen, Henning Osholm'

_publ_section_title
;
 Metal complex amino acid synthons: syntheses, structures and
 stereoselective reactions of (iminoacetato)cobalt(iii) complexes
;
_journal_issue 15
_journal_name_full 'Journal of the Chemical Society, Dalton Transactions'
_journal_page_first 3054
_journal_paper_doi 10.1039/b202090d
_journal_year 2002
_chemical_formula_moiety 'C7 H20 Co N5, S2 O6 , 1.5 H2 O'
_chemical_formula_sum 'C7 H23 Co N5 O9.5 S2'
_chemical_formula_weight 452.35
_chemical_name_systematic
; 
[(en)2Co(O2CCH=NMe)]S2O6,1.5H2O 
;
_space_group_IT_number 14
_symmetry_cell_setting monoclinic
_symmetry_space_group_name_Hall '-P 2yn'
_symmetry_space_group_name_H-M 'P 1 21/n 1'
_atom_sites_solution_hydrogens difmap
_atom_sites_solution_primary direct
_atom_sites_solution_secondary difmap
_audit_creation_method 'SHELXL-97 and manual editing'
_cell_angle_alpha 90.0000
_cell_angle_beta 92.7780(16)
_cell_angle_gamma 90.0000
_cell_formula_units_Z 4
_cell_length_a 7.3390(2)
_cell_length_b 16.3540(3)
_cell_length_c 14.3640(3)
_cell_measurement_reflns_used 179
_cell_measurement_temperature 122(1)
_cell_measurement_theta_max 23.8
_cell_measurement_theta_min 3.1
_cell_volume 1721.97(7)
_computing_cell_refinement 'DIRAX (Duisenberg, 1992)'
_computing_data_collection 'COLLECT (Nonius, 1999)'
_computing_data_reduction 'EvalCCD (Duisenberg, 1998)'
_computing_molecular_graphics 'Ortep II (Johnson, 1976)'
_computing_structure_refinement 'SHELXL-97 (Sheldrick, 1997)'
_computing_structure_solution 'SIR97 (Altomare, 1999)'
_diffrn_ambient_temperature 122(1)
_diffrn_measured_fraction_theta_full 0.997
_diffrn_measured_fraction_theta_max 0.997
_diffrn_measurement_device_type 'Nonius KappaCCD'
_diffrn_measurement_method '\q and \f scans'
_diffrn_radiation_monochromator graphite
_diffrn_radiation_source 'fine-focus sealed tube'
_diffrn_radiation_type MoK\a
_diffrn_radiation_wavelength 0.71073
_diffrn_reflns_av_R_equivalents 0.0372
_diffrn_reflns_av_sigmaI/netI 0.0185
_diffrn_reflns_limit_h_max 11
_diffrn_reflns_limit_h_min -11
_diffrn_reflns_limit_k_max 26
_diffrn_reflns_limit_k_min -26
_diffrn_reflns_limit_l_max 23
_diffrn_reflns_limit_l_min -23
_diffrn_reflns_number 57596
_diffrn_reflns_theta_full 35.00
_diffrn_reflns_theta_max 35.00
_diffrn_reflns_theta_min 2.49
_exptl_absorpt_coefficient_mu 1.295
_exptl_absorpt_correction_T_max 0.839
_exptl_absorpt_correction_T_min 0.763
_exptl_absorpt_correction_type integration
_exptl_absorpt_process_details
;
Gaussian integration (Coppens, 1970)
;
_exptl_crystal_colour orange
_exptl_crystal_density_diffrn 1.745
_exptl_crystal_density_method 'not measured'
_exptl_crystal_description block
_exptl_crystal_F_000 940
_exptl_crystal_size_max 0.22
_exptl_crystal_size_mid 0.17
_exptl_crystal_size_min 0.16
_refine_diff_density_max 1.564
_refine_diff_density_min -0.967
_refine_diff_density_rms 0.126
_refine_ls_extinction_method none
_refine_ls_goodness_of_fit_ref 1.108
_refine_ls_hydrogen_treatment refxyz
_refine_ls_matrix_type full
_refine_ls_number_parameters 283
_refine_ls_number_reflns 7557
_refine_ls_number_restraints 0
_refine_ls_restrained_S_all 1.108
_refine_ls_R_factor_all 0.0446
_refine_ls_R_factor_gt 0.0368
_refine_ls_shift/su_max 0.002
_refine_ls_shift/su_mean 0.000
_refine_ls_structure_factor_coef Fsqd
_refine_ls_weighting_details 'calc w=1/[\s^2^(Fo^2^)+(0.0390P)^2^+2.1714P] where P=(Fo^2^+2Fc^2^)/3'
_refine_ls_weighting_scheme calc
_refine_ls_wR_factor_gt 0.0900
_refine_ls_wR_factor_ref 0.0951
_reflns_number_gt 6691
_reflns_number_total 7557
_reflns_threshold_expression >2sigma(I)
_cod_data_source_file b202090d.txt
_cod_data_source_block 10
_cod_original_sg_symbol_H-M 'P 21/n'
_cod_original_formula_sum 'C7 H23 Co N5 O9.50 S2'
_cod_database_code 7011599

loop_
_symmetry_equiv_pos_as_xyz
'x, y, z'
'-x+1/2, y+1/2, -z+1/2'
'-x, -y, -z'
'x-1/2, -y-1/2, z-1/2'

loop_
_atom_site_label
_atom_site_type_symbol
_atom_site_fract_x
_atom_site_fract_y
_atom_site_fract_z
_atom_site_U_iso_or_equiv
_atom_site_adp_type
_atom_site_occupancy
_atom_site_symmetry_multiplicity
_atom_site_calc_flag
_atom_site_refinement_flags
_atom_site_disorder_assembly
_atom_site_disorder_group
Co Co 0.84720(2) 0.891638(11) 0.635345(12) 0.00899(5) Uani 1 1 d . . .
O1 O 0.80657(14) 0.95795(6) 0.52731(7) 0.01227(17) Uani 1 1 d . . .
C1 C 0.70694(18) 1.02113(8) 0.53930(9) 0.0113(2) Uani 1 1 d . . .
O2 O 0.66517(15) 1.07149(7) 0.47780(8) 0.01610(19) Uani 1 1 d . . .
C2 C 0.64219(19) 1.02966(9) 0.63616(10) 0.0132(2) Uani 1 1 d . . .
H2 H 0.577(3) 1.0725(15) 0.6546(16) 0.016 Uiso 1 1 d . . .
N1 N 0.69729(17) 0.97397(8) 0.69338(8) 0.0129(2) Uani 1 1 d . . .
C3 C 0.6439(2) 0.97770(11) 0.78986(10) 0.0186(3) Uani 1 1 d . . .
H3A H 0.596(4) 0.9275(17) 0.8071(19) 0.028 Uiso 1 1 d . . .
H3B H 0.556(4) 1.0178(17) 0.7958(19) 0.028 Uiso 1 1 d . . .
H3C H 0.748(4) 0.9927(17) 0.8236(19) 0.028 Uiso 1 1 d . . .
N11 N 0.89776(17) 0.82701(8) 0.74778(8) 0.0133(2) Uani 1 1 d . . .
H11D H 0.798(3) 0.8192(14) 0.7820(16) 0.016 Uiso 1 1 d . . .
H11E H 0.930(3) 0.7776(15) 0.7325(16) 0.016 Uiso 1 1 d . . .
C11 C 1.0457(2) 0.86652(10) 0.80706(11) 0.0184(3) Uani 1 1 d . . .
H11A H 0.984(4) 0.9082(16) 0.8450(18) 0.022 Uiso 1 1 d . . .
H11B H 1.105(4) 0.8293(16) 0.8463(18) 0.022 Uiso 1 1 d . . .
C12 C 1.1796(2) 0.90260(9) 0.74205(12) 0.0171(3) Uani 1 1 d . . .
H12A H 1.268(3) 0.9369(15) 0.7747(17) 0.021 Uiso 1 1 d . . .
H12B H 1.248(3) 0.8625(16) 0.7127(17) 0.021 Uiso 1 1 d . . .
N12 N 1.07237(17) 0.94976(8) 0.67019(9) 0.0131(2) Uani 1 1 d . . .
H12D H 1.132(3) 0.9566(15) 0.6226(17) 0.016 Uiso 1 1 d . . .
H12E H 1.047(3) 0.9955(15) 0.6909(16) 0.016 Uiso 1 1 d . . .
N21 N 0.97956(17) 0.81602(8) 0.55849(8) 0.01230(19) Uani 1 1 d . . .
H21D H 1.003(3) 0.8412(14) 0.5078(17) 0.015 Uiso 1 1 d . . .
H21E H 1.089(3) 0.7991(14) 0.5816(16) 0.015 Uiso 1 1 d . . .
C21 C 0.8645(2) 0.74341(9) 0.53456(11) 0.0158(2) Uani 1 1 d . . .
H21A H 0.910(3) 0.7176(15) 0.4817(17) 0.019 Uiso 1 1 d . . .
H21B H 0.874(3) 0.7062(15) 0.5861(17) 0.019 Uiso 1 1 d . . .
C22 C 0.6727(2) 0.77509(10) 0.51665(11) 0.0167(2) Uani 1 1 d . . .
H22A H 0.583(3) 0.7333(16) 0.5126(17) 0.020 Uiso 1 1 d . . .
H22B H 0.664(3) 0.8086(16) 0.4623(17) 0.020 Uiso 1 1 d . . .
N22 N 0.63143(16) 0.82758(8) 0.59747(8) 0.01220(19) Uani 1 1 d . . .
H22D H 0.541(3) 0.8579(15) 0.5756(16) 0.015 Uiso 1 1 d . . .
H22E H 0.597(3) 0.7958(15) 0.6445(16) 0.015 Uiso 1 1 d . . .
S1 S 0.52873(5) 0.68467(2) 0.78547(2) 0.01295(6) Uani 1 1 d . . .
O11 O 0.52159(17) 0.62891(7) 0.86414(8) 0.0171(2) Uani 1 1 d . . .
O12 O 0.66868(16) 0.66469(8) 0.72105(9) 0.0207(2) Uani 1 1 d . . .
O13 O 0.52523(17) 0.77097(7) 0.80989(9) 0.0205(2) Uani 1 1 d . . .
S2 S 0.28083(5) 0.66381(2) 0.70588(3) 0.01607(7) Uani 1 1 d . . .
O14 O 0.29188(17) 0.72064(8) 0.62836(9) 0.0205(2) Uani 1 1 d . . .
O15 O 0.13347(17) 0.68105(9) 0.76676(11) 0.0255(3) Uani 1 1 d . . .
O16 O 0.2938(2) 0.57815(8) 0.67964(11) 0.0267(3) Uani 1 1 d . . .
O1W O 1.1139(7) 0.9338(3) 1.0289(4) 0.0744(19) Uiso 0.599(10) 1 d P A 1
O2W O 0.8157(9) 0.9806(4) 1.0073(5) 0.059(2) Uiso 0.375(9) 1 d P B 2
O3W O 0.5677(7) 0.9902(4) 1.0148(4) 0.073(2) Uiso 0.508(9) 1 d P . 3

loop_
_atom_site_aniso_label
_atom_site_aniso_U_11
_atom_site_aniso_U_22
_atom_site_aniso_U_33
_atom_site_aniso_U_23
_atom_site_aniso_U_13
_atom_site_aniso_U_12
Co 0.00897(8) 0.00929(8) 0.00875(7) 0.00136(5) 0.00074(5) 0.00095(6)
O1 0.0133(4) 0.0120(4) 0.0116(4) 0.0030(3) 0.0023(3) 0.0030(3)
C1 0.0094(5) 0.0112(5) 0.0133(5) 0.0014(4) 0.0001(4) 0.0002(4)
O2 0.0141(4) 0.0151(5) 0.0190(5) 0.0072(4) -0.0002(4) 0.0024(4)
C2 0.0122(5) 0.0126(5) 0.0149(5) -0.0007(4) 0.0017(4) 0.0011(4)
N1 0.0117(5) 0.0150(5) 0.0123(5) 0.0001(4) 0.0016(4) 0.0011(4)
C3 0.0179(6) 0.0263(7) 0.0121(5) -0.0019(5) 0.0040(5) 0.0048(6)
N11 0.0145(5) 0.0136(5) 0.0115(5) 0.0026(4) -0.0008(4) -0.0006(4)
C11 0.0218(7) 0.0187(6) 0.0141(6) 0.0016(5) -0.0062(5) -0.0014(5)
C12 0.0143(6) 0.0136(6) 0.0228(6) 0.0009(5) -0.0055(5) 0.0001(5)
N12 0.0126(5) 0.0103(5) 0.0165(5) 0.0008(4) 0.0003(4) 0.0001(4)
N21 0.0120(5) 0.0126(5) 0.0124(4) 0.0011(4) 0.0016(4) 0.0015(4)
C21 0.0171(6) 0.0130(6) 0.0174(6) -0.0024(5) 0.0014(5) 0.0005(5)
C22 0.0158(6) 0.0193(6) 0.0149(6) -0.0032(5) -0.0016(5) -0.0005(5)
N22 0.0106(4) 0.0138(5) 0.0122(5) 0.0019(4) -0.0001(4) -0.0001(4)
S1 0.01121(13) 0.01171(14) 0.01604(14) 0.00475(11) 0.00176(10) 0.00030(10)
O11 0.0204(5) 0.0151(5) 0.0159(5) 0.0054(4) 0.0017(4) 0.0003(4)
O12 0.0141(5) 0.0262(6) 0.0222(5) 0.0071(4) 0.0062(4) 0.0036(4)
O13 0.0210(5) 0.0120(5) 0.0285(6) 0.0020(4) 0.0000(4) -0.0028(4)
S2 0.01238(14) 0.01181(14) 0.02383(17) 0.00472(12) -0.00109(12) -0.00047(11)
O14 0.0185(5) 0.0192(5) 0.0233(5) 0.0084(4) -0.0038(4) 0.0008(4)
O15 0.0122(5) 0.0267(6) 0.0380(7) 0.0092(5) 0.0064(5) 0.0018(4)
O16 0.0306(7) 0.0130(5) 0.0356(7) 0.0000(5) -0.0061(5) -0.0025(5)

loop_
_atom_type_symbol
_atom_type_description
_atom_type_scat_dispersion_real
_atom_type_scat_dispersion_imag
_atom_type_scat_source
Co Co 0.3494 0.9721 'International Tables Vol C Tables 4.2.6.8 and 6.1.1.4'
C C 0.0033 0.0016 'International Tables Vol C Tables 4.2.6.8 and 6.1.1.4'
H H 0.0000 0.0000 'International Tables Vol C Tables 4.2.6.8 and 6.1.1.4'
N N 0.0061 0.0033 'International Tables Vol C Tables 4.2.6.8 and 6.1.1.4'
O O 0.0106 0.0060 'International Tables Vol C Tables 4.2.6.8 and 6.1.1.4'
S S 0.1246 0.1234 'International Tables Vol C Tables 4.2.6.8 and 6.1.1.4'

loop_
_geom_angle_atom_site_label_1
_geom_angle_atom_site_label_2
_geom_angle_atom_site_label_3
_geom_angle
_geom_angle_site_symmetry_1
_geom_angle_site_symmetry_3
_geom_angle_publ_flag
O1 Co N21 87.85(5) . . no
O1 Co N11 177.42(5) . . no
N21 Co N11 92.59(5) . . no
O1 Co N12 91.65(5) . . no
N21 Co N12 90.87(5) . . no
N11 Co N12 85.80(5) . . no
O1 Co N1 83.45(5) . . no
N21 Co N1 170.77(5) . . no
N11 Co N1 96.24(5) . . no
N12 Co N1 92.43(5) . . no
O1 Co N22 89.18(5) . . no
N21 Co N22 85.50(5) . . no
N11 Co N22 93.39(5) . . no
N12 Co N22 176.25(5) . . no
N1 Co N22 91.30(5) . . no
C1 O1 Co 114.66(9) . . no
O2 C1 O1 124.37(13) . . no
O2 C1 C2 121.53(13) . . no
O1 C1 C2 114.10(12) . . no
N1 C2 C1 115.19(12) . . no
N1 C2 H2 121.6(15) . . no
C1 C2 H2 123.1(15) . . no
C2 N1 C3 119.29(13) . . no
C2 N1 Co 112.59(10) . . no
C3 N1 Co 128.12(10) . . no
N1 C3 H3A 109.7(17) . . no
N1 C3 H3B 109.7(17) . . no
H3A C3 H3B 109(2) . . no
N1 C3 H3C 104.9(17) . . no
H3A C3 H3C 114(2) . . no
H3B C3 H3C 109(2) . . no
C11 N11 Co 109.97(9) . . no
C11 N11 H11D 109.5(15) . . no
Co N11 H11D 113.4(15) . . no
C11 N11 H11E 110.1(16) . . no
Co N11 H11E 109.7(15) . . no
H11D N11 H11E 104(2) . . no
N11 C11 C12 107.07(12) . . no
N11 C11 H11A 105.8(15) . . no
C12 C11 H11A 113.4(15) . . no
N11 C11 H11B 111.9(16) . . no
C12 C11 H11B 109.4(16) . . no
H11A C11 H11B 109(2) . . no
N12 C12 C11 107.15(12) . . no
N12 C12 H12A 111.0(15) . . no
C11 C12 H12A 111.8(15) . . no
N12 C12 H12B 109.2(15) . . no
C11 C12 H12B 112.7(16) . . no
H12A C12 H12B 105(2) . . no
C12 N12 Co 109.83(9) . . no
C12 N12 H12D 110.9(17) . . no
Co N12 H12D 109.1(17) . . no
C12 N12 H12E 109.9(16) . . no
Co N12 H12E 109.2(16) . . no
H12D N12 H12E 108(2) . . no
C21 N21 Co 110.16(9) . . no
C21 N21 H21D 108.6(16) . . no
Co N21 H21D 107.6(16) . . no
C21 N21 H21E 109.2(15) . . no
Co N21 H21E 116.6(15) . . no
H21D N21 H21E 104(2) . . no
N21 C21 C22 106.22(12) . . no
N21 C21 H21A 108.8(15) . . no
C22 C21 H21A 112.4(15) . . no
N21 C21 H21B 107.9(15) . . no
C22 C21 H21B 112.6(15) . . no
H21A C21 H21B 109(2) . . no
N22 C22 C21 106.77(12) . . no
N22 C22 H22A 107.2(15) . . no
C21 C22 H22A 113.8(15) . . no
N22 C22 H22B 107.4(15) . . no
C21 C22 H22B 111.2(15) . . no
H22A C22 H22B 110(2) . . no
C22 N22 Co 109.51(9) . . no
C22 N22 H22D 103.1(15) . . no
Co N22 H22D 112.6(16) . . no
C22 N22 H22E 109.1(15) . . no
Co N22 H22E 110.7(15) . . no
H22D N22 H22E 111(2) . . no
O12 S1 O11 114.02(7) . . no
O12 S1 O13 113.15(8) . . no
O11 S1 O13 114.77(7) . . no
O12 S1 S2 103.54(6) . . no
O11 S1 S2 104.75(5) . . no
O13 S1 S2 105.09(6) . . no
O15 S2 O16 113.77(9) . . no
O15 S2 O14 114.06(8) . . no
O16 S2 O14 114.19(9) . . no
O15 S2 S1 106.73(6) . . no
O16 S2 S1 103.22(6) . . no
O14 S2 S1 103.34(5) . . no

loop_
_geom_bond_atom_site_label_1
_geom_bond_atom_site_label_2
_geom_bond_distance
_geom_bond_site_symmetry_2
_geom_bond_publ_flag
Co O1 1.9047(10) . yes
Co N1 1.9511(12) . yes
Co N11 1.9506(12) . yes
Co N12 1.9506(13) . yes
Co N21 1.9481(12) . yes
Co N22 1.9538(12) . yes
O1 C1 1.2822(17) . no
C1 O2 1.2354(17) . no
C1 C2 1.498(2) . no
C2 N1 1.2792(19) . no
C2 H2 0.90(2) . no
N1 C3 1.4595(19) . no
C3 H3A 0.93(3) . no
C3 H3B 0.93(3) . no
C3 H3C 0.92(3) . no
N11 C11 1.494(2) . no
N11 H11D 0.91(2) . no
N11 H11E 0.87(2) . no
C11 C12 1.508(2) . no
C11 H11A 0.99(3) . no
C11 H11B 0.92(3) . no
C12 N12 1.483(2) . no
C12 H12A 0.96(3) . no
C12 H12B 0.94(3) . no
N12 H12D 0.84(2) . no
N12 H12E 0.83(2) . no
N21 C21 1.488(2) . no
N21 H21D 0.86(2) . no
N21 H21E 0.90(2) . no
C21 C22 1.510(2) . no
C21 H21A 0.95(2) . no
C21 H21B 0.96(2) . no
C22 N22 1.487(2) . no
C22 H22A 0.95(3) . no
C22 H22B 0.95(3) . no
N22 H22D 0.87(2) . no
N22 H22E 0.90(2) . no
S1 O12 1.4526(13) . no
S1 O11 1.4549(11) . no
S1 O13 1.4549(13) . no
S1 S2 2.1287(5) . no
S2 O15 1.4510(14) . no
S2 O16 1.4549(14) . no
S2 O14 1.4558(13) . no
O3W O3W 1.109(11) 3_677 no

loop_
_geom_torsion_atom_site_label_1
_geom_torsion_atom_site_label_2
_geom_torsion_atom_site_label_3
_geom_torsion_atom_site_label_4
_geom_torsion
_geom_torsion_site_symmetry_1
_geom_torsion_site_symmetry_2
_geom_torsion_site_symmetry_3
_geom_torsion_site_symmetry_4
_geom_torsion_publ_flag
N21 Co O1 C1 176.52(10) . . . . no
N11 Co O1 C1 -83.7(11) . . . . no
N12 Co O1 C1 -92.67(10) . . . . no
N1 Co O1 C1 -0.42(10) . . . . no
N22 Co O1 C1 90.99(10) . . . . no
Co O1 C1 O2 180.00(11) . . . . no
Co O1 C1 C2 -0.20(15) . . . . no
O2 C1 C2 N1 -179.09(14) . . . . no
O1 C1 C2 N1 1.10(19) . . . . no
C1 C2 N1 C3 179.00(13) . . . . no
C1 C2 N1 Co -1.40(16) . . . . no
O1 Co N1 C2 1.04(11) . . . . no
N21 Co N1 C2 -18.4(4) . . . . no
N11 Co N1 C2 178.47(11) . . . . no
N12 Co N1 C2 92.43(11) . . . . no
N22 Co N1 C2 -87.98(11) . . . . no
O1 Co N1 C3 -179.40(14) . . . . no
N21 Co N1 C3 161.1(3) . . . . no
N11 Co N1 C3 -1.97(14) . . . . no
N12 Co N1 C3 -88.01(13) . . . . no
N22 Co N1 C3 91.58(13) . . . . no
O1 Co N11 C11 3.5(12) . . . . no
N21 Co N11 C11 103.15(11) . . . . no
N12 Co N11 C11 12.46(11) . . . . no
N1 Co N11 C11 -79.52(11) . . . . no
N22 Co N11 C11 -171.21(11) . . . . no
Co N11 C11 C12 -36.60(15) . . . . no
N11 C11 C12 N12 48.56(16) . . . . no
C11 C12 N12 Co -38.75(14) . . . . no
O1 Co N12 C12 -165.40(10) . . . . no
N21 Co N12 C12 -77.53(10) . . . . no
N11 Co N12 C12 15.00(10) . . . . no
N1 Co N12 C12 111.09(10) . . . . no
N22 Co N12 C12 -62.7(8) . . . . no
O1 Co N21 C21 -103.22(10) . . . . no
N11 Co N21 C21 79.32(10) . . . . no
N12 Co N21 C21 165.16(10) . . . . no
N1 Co N21 C21 -83.9(3) . . . . no
N22 Co N21 C21 -13.87(10) . . . . no
Co N21 C21 C22 38.67(13) . . . . no
N21 C21 C22 N22 -50.30(15) . . . . no
C21 C22 N22 Co 39.54(14) . . . . no
O1 Co N22 C22 73.17(10) . . . . no
N21 Co N22 C22 -14.73(10) . . . . no
N11 Co N22 C22 -107.06(10) . . . . no
N12 Co N22 C22 -29.6(8) . . . . no
N1 Co N22 C22 156.60(10) . . . . no
O12 S1 S2 O15 178.86(8) . . . . no
O11 S1 S2 O15 59.11(8) . . . . no
O13 S1 S2 O15 -62.21(8) . . . . no
O12 S1 S2 O16 58.67(9) . . . . no
O11 S1 S2 O16 -61.09(9) . . . . no
O13 S1 S2 O16 177.59(9) . . . . no
O12 S1 S2 O14 -60.56(8) . . . . no
O11 S1 S2 O14 179.69(8) . . . . no
O13 S1 S2 O14 58.37(8) . . . . no
